data_7011790
loop_
_publ_author_name
'Bobicz, Dorota'
'Kristiansson, Olof'
'Persson, Ingmar'

_publ_section_title
;
 Reactivity of five- and six-coordinated solvates. A complex formation
 and crystallographic study of the nickel(II) bromide and iodide
 systems in dimethyl sulfoxide and N,N'-dimethylpropyleneurea
;
_journal_coden_ASTM JCSDAA
_journal_issue 22
_journal_name_full 'Journal of the Chemical Society, Dalton Transactions'
_journal_page_first 4201
_journal_page_last 4205
_journal_paper_doi 10.1039/b204128f
_journal_year 2002
_chemical_formula_sum 'C16 H48 Cl2 Ni O8 S8'
_chemical_formula_weight 754.63
_chemical_name_systematic
; 
hexakis(dimethylsulfoxide)nickel(II) chloride
;
_space_group_IT_number 2
_symmetry_cell_setting triclinic
_symmetry_space_group_name_Hall '-P 1'
_symmetry_space_group_name_H-M 'P -1'
_atom_sites_solution_hydrogens geom
_atom_sites_solution_primary direct
_atom_sites_solution_secondary difmap
_audit_creation_method SHELXL-97
_cell_angle_alpha 64.208(4)
_cell_angle_beta 66.751(3)
_cell_angle_gamma 87.620(3)
_cell_formula_units_Z 1
_cell_length_a 9.9520(16)
_cell_length_b 10.2209(16)
_cell_length_c 11.0282(18)
_cell_measurement_reflns_used 12015
_cell_measurement_temperature 295(2)
_cell_measurement_theta_max 27.00
_cell_measurement_theta_min 1.50
_cell_volume 916.4(3)
_computing_cell_refinement 'Bruker SMART and SAINT (1998b)'
_computing_data_collection 'Bruker SMART (1998b)'
_computing_data_reduction 'Bruker SAINT (1998b)'
_computing_molecular_graphics 'Bruker SHELXTL (1998a)'
_computing_publication_material 'Bruker SHELXTL (1998a)'
_computing_structure_refinement 'Bruker SHELXTL (1998a)'
_computing_structure_solution 'Bruker SHELXTL (1998a)'
_diffrn_ambient_temperature 295(2)
_diffrn_measured_fraction_theta_full 0.786
_diffrn_measured_fraction_theta_max 0.786
_diffrn_measurement_device_type
;
Bruker SMART diffractometer with CCD area detector 
;
_diffrn_measurement_method 'omega scans'
_diffrn_radiation_monochromator graphite
_diffrn_radiation_source 'fine-focus sealed tube'
_diffrn_radiation_type MoK\a
_diffrn_radiation_wavelength 0.71073
_diffrn_reflns_av_R_equivalents 0.0234
_diffrn_reflns_av_sigmaI/netI 0.0783
_diffrn_reflns_limit_h_max 12
_diffrn_reflns_limit_h_min -8
_diffrn_reflns_limit_k_max 12
_diffrn_reflns_limit_k_min -13
_diffrn_reflns_limit_l_max 11
_diffrn_reflns_limit_l_min -13
_diffrn_reflns_number 3807
_diffrn_reflns_theta_full 26.99
_diffrn_reflns_theta_max 26.99
_diffrn_reflns_theta_min 2.24
_diffrn_standards_decay_%
;
Neglible as determined from a repetition of the first 50
frames at the end of the experiment
;
_exptl_absorpt_coefficient_mu 1.163
_exptl_absorpt_correction_T_max 0.8007
_exptl_absorpt_correction_T_min 0.6864
_exptl_absorpt_correction_type empirical
_exptl_absorpt_process_details SADABS
_exptl_crystal_colour green
_exptl_crystal_density_diffrn 1.367
_exptl_crystal_density_meas 1.367
_exptl_crystal_density_method 'not measured'
_exptl_crystal_description block
_exptl_crystal_F_000 398
_exptl_crystal_size_max 0.35
_exptl_crystal_size_mid 0.22
_exptl_crystal_size_min 0.20
_refine_diff_density_max 0.655
_refine_diff_density_min -0.480
_refine_diff_density_rms 0.074
_refine_ls_extinction_coef 0.043(3)
_refine_ls_extinction_expression Fc^*^=kFc[1+0.001xFc^2^\l^3^/sin(2\q)]^-1/4^
_refine_ls_extinction_method SHELXL
_refine_ls_goodness_of_fit_ref 0.863
_refine_ls_hydrogen_treatment mixed
_refine_ls_matrix_type full
_refine_ls_number_parameters 162
_refine_ls_number_reflns 3140
_refine_ls_number_restraints 0
_refine_ls_restrained_S_all 0.863
_refine_ls_R_factor_all 0.0705
_refine_ls_R_factor_gt 0.0485
_refine_ls_shift/su_max 0.001
_refine_ls_shift/su_mean 0.000
_refine_ls_structure_factor_coef Fsqd
_refine_ls_weighting_details 'calc w=1/[\s^2^(Fo^2^)+(0.0634P)^2^+0.0000P] where P=(Fo^2^+2Fc^2^)/3'
_refine_ls_weighting_scheme calc
_refine_ls_wR_factor_gt 0.1157
_refine_ls_wR_factor_ref 0.1193
_reflns_number_gt 1895
_reflns_number_total 3140
_reflns_threshold_expression >2sigma(I)
_cod_data_source_file b204128f.txt
_cod_data_source_block hexakis(dimethylsulfoxide)nickel(II)chloride
_cod_original_sg_symbol_H-M p-1
_cod_database_code 7011790

loop_
_symmetry_equiv_pos_as_xyz
'x, y, z'
'-x, -y, -z'

loop_
_atom_site_label
_atom_site_type_symbol
_atom_site_fract_x
_atom_site_fract_y
_atom_site_fract_z
_atom_site_U_iso_or_equiv
_atom_site_adp_type
_atom_site_occupancy
_atom_site_symmetry_multiplicity
_atom_site_calc_flag
_atom_site_refinement_flags
_atom_site_disorder_assembly
_atom_site_disorder_group
Ni1 Ni 0.5000 0.5000 0.0000 0.0357(3) Uani 1 2 d S . .
Cl1 Cl 0.22194(16) 0.81565(15) 0.44955(16) 0.0755(4) Uani 1 1 d . . .
S11 S 0.63769(13) 0.30313(12) 0.21153(14) 0.0469(3) Uani 1 1 d . . .
S21 S 0.28133(12) 0.22404(11) 0.26328(13) 0.0469(3) Uani 1 1 d . . .
S31 S 0.45591(12) 0.67539(12) 0.18127(14) 0.0471(3) Uani 1 1 d . . .
S41 S -0.04123(18) 0.74770(17) 0.2065(2) 0.0851(5) Uani 1 1 d . . .
O11 O 0.6278(3) 0.3404(3) 0.0671(3) 0.0448(8) Uani 1 1 d . . .
O21 O 0.3159(3) 0.3898(3) 0.1986(3) 0.0460(8) Uani 1 1 d . . .
O31 O 0.5662(3) 0.6154(3) 0.0837(3) 0.0453(8) Uani 1 1 d . . .
O41 O -0.0695(6) 0.7495(5) 0.0894(6) 0.1220(17) Uani 1 1 d . . .
C11 C 0.6738(8) 0.1207(5) 0.2764(7) 0.089(2) Uani 1 1 d . . .
H11A H 0.5882 0.0552 0.3058 0.134 Uiso 1 1 calc R . .
H11B H 0.6967 0.0958 0.3600 0.134 Uiso 1 1 calc R . .
H11C H 0.7564 0.1119 0.1988 0.134 Uiso 1 1 calc R . .
C12 C 0.8127(5) 0.3918(6) 0.1632(6) 0.0700(15) Uani 1 1 d . . .
H12A H 0.8129 0.4961 0.1243 0.105 Uiso 1 1 calc R . .
H12B H 0.8876 0.3711 0.0894 0.105 Uiso 1 1 calc R . .
H12C H 0.8326 0.3566 0.2496 0.105 Uiso 1 1 calc R . .
C21 C 0.1850(6) 0.1664(5) 0.4561(5) 0.0676(15) Uani 1 1 d . . .
H21A H 0.2527 0.1789 0.4941 0.101 Uiso 1 1 calc R . .
H21B H 0.1422 0.0646 0.5056 0.101 Uiso 1 1 calc R . .
H21C H 0.1080 0.2245 0.4732 0.101 Uiso 1 1 calc R . .
C22 C 0.1301(5) 0.1875(5) 0.2315(6) 0.0662(15) Uani 1 1 d . . .
H22A H 0.1627 0.2136 0.1285 0.099 Uiso 1 1 calc R . .
H22B H 0.0552 0.2445 0.2586 0.099 Uiso 1 1 calc R . .
H22C H 0.0899 0.0848 0.2903 0.099 Uiso 1 1 calc R . .
C31 C 0.5583(6) 0.8343(6) 0.1416(9) 0.121(3) Uani 1 1 d . . .
H31A H 0.5733 0.9096 0.0449 0.181 Uiso 1 1 calc R . .
H31B H 0.6525 0.8134 0.1438 0.181 Uiso 1 1 calc R . .
H31C H 0.5055 0.8674 0.2142 0.181 Uiso 1 1 calc R . .
C32 C 0.4444(9) 0.5665(7) 0.3585(7) 0.128(3) Uani 1 1 d . . .
H32A H 0.3918 0.4703 0.3974 0.192 Uiso 1 1 calc R . .
H32B H 0.3926 0.6105 0.4215 0.192 Uiso 1 1 calc R . .
H32C H 0.5423 0.5583 0.3545 0.192 Uiso 1 1 calc R . .
C41 C 0.1201(7) 0.8725(6) 0.1291(7) 0.0875(19) Uani 1 1 d . . .
H41A H 0.1034 0.9705 0.0773 0.131 Uiso 1 1 calc R . .
H41B H 0.1997 0.8488 0.0611 0.131 Uiso 1 1 calc R . .
H41C H 0.1456 0.8664 0.2066 0.131 Uiso 1 1 calc R . .
C42 C 0.0290(7) 0.5859(5) 0.2886(7) 0.0829(18) Uani 1 1 d . . .
H42A H -0.0471 0.5021 0.3398 0.124 Uiso 1 1 calc R . .
H42B H 0.0605 0.5933 0.3575 0.124 Uiso 1 1 calc R . .
H42C H 0.1117 0.5748 0.2127 0.124 Uiso 1 1 calc R . .

loop_
_atom_site_aniso_label
_atom_site_aniso_U_11
_atom_site_aniso_U_22
_atom_site_aniso_U_33
_atom_site_aniso_U_23
_atom_site_aniso_U_13
_atom_site_aniso_U_12
Ni1 0.0336(4) 0.0363(4) 0.0372(5) -0.0125(4) -0.0195(4) 0.0035(3)
Cl1 0.0808(9) 0.0798(9) 0.0681(10) -0.0381(9) -0.0300(8) 0.0305(7)
S11 0.0494(7) 0.0497(7) 0.0456(8) -0.0178(6) -0.0288(6) 0.0142(5)
S21 0.0393(6) 0.0393(6) 0.0491(8) -0.0126(6) -0.0144(5) 0.0032(5)
S31 0.0419(6) 0.0511(7) 0.0548(9) -0.0259(7) -0.0247(6) 0.0092(5)
S41 0.0746(10) 0.0918(12) 0.1046(15) -0.0433(11) -0.0542(10) 0.0172(8)
O11 0.0478(17) 0.0498(17) 0.045(2) -0.0200(16) -0.0304(15) 0.0185(14)
O21 0.0438(16) 0.0379(16) 0.043(2) -0.0119(15) -0.0118(14) -0.0014(12)
O31 0.0394(15) 0.0512(17) 0.058(2) -0.0275(17) -0.0288(15) 0.0085(13)
O41 0.144(4) 0.103(3) 0.161(5) -0.063(4) -0.101(4) 0.023(3)
C11 0.139(6) 0.053(3) 0.090(5) -0.020(3) -0.078(4) 0.035(3)
C12 0.060(3) 0.081(4) 0.086(5) -0.037(4) -0.047(3) 0.012(3)
C21 0.072(3) 0.064(3) 0.046(4) -0.009(3) -0.022(3) 0.002(3)
C22 0.059(3) 0.068(3) 0.065(4) -0.023(3) -0.026(3) -0.009(2)
C31 0.078(4) 0.097(4) 0.178(8) -0.102(5) 0.002(5) -0.014(3)
C32 0.226(9) 0.107(5) 0.056(5) -0.043(4) -0.065(5) 0.095(6)
C41 0.108(5) 0.064(3) 0.103(5) -0.024(4) -0.071(4) 0.004(3)
C42 0.093(4) 0.065(3) 0.084(5) -0.015(4) -0.049(4) -0.002(3)

loop_
_atom_type_symbol
_atom_type_description
_atom_type_scat_dispersion_real
_atom_type_scat_dispersion_imag
_atom_type_scat_source
C C 0.0033 0.0016 'International Tables Vol C Tables 4.2.6.8 and 6.1.1.4'
H H 0.0000 0.0000 'International Tables Vol C Tables 4.2.6.8 and 6.1.1.4'
O O 0.0106 0.0060 'International Tables Vol C Tables 4.2.6.8 and 6.1.1.4'
S S 0.1246 0.1234 'International Tables Vol C Tables 4.2.6.8 and 6.1.1.4'
Cl Cl 0.1484 0.1585 'International Tables Vol C Tables 4.2.6.8 and 6.1.1.4'
Ni Ni 0.3393 1.1124 'International Tables Vol C Tables 4.2.6.8 and 6.1.1.4'

loop_
_geom_angle_atom_site_label_1
_geom_angle_atom_site_label_2
_geom_angle_atom_site_label_3
_geom_angle
_geom_angle_site_symmetry_1
_geom_angle_site_symmetry_3
_geom_angle_publ_flag
O31 Ni1 O31 180.00(11) 2_665 . ?
O31 Ni1 O21 89.19(11) 2_665 . ?
O31 Ni1 O21 90.81(11) . . ?
O31 Ni1 O11 90.06(11) 2_665 2_665 ?
O31 Ni1 O11 89.94(11) . 2_665 ?
O21 Ni1 O11 87.87(11) . 2_665 ?
O21 Ni1 O11 92.13(11) 2_665 2_665 ?
O31 Ni1 O11 89.94(11) 2_665 . ?
O31 Ni1 O11 90.06(11) . . ?
O21 Ni1 O11 92.13(11) . . ?
O11 S11 C11 105.6(2) . . ?
O11 S11 C12 106.2(2) . . ?
C11 S11 C12 98.0(3) . . ?
O21 S21 C22 106.9(2) . . ?
O21 S21 C21 103.1(2) . . ?
C22 S21 C21 97.7(2) . . ?
O31 S31 C32 105.3(2) . . ?
O31 S31 C31 103.6(2) . . ?
C32 S31 C31 98.3(4) . . ?
O41 S41 C41 108.4(3) . . ?
O41 S41 C42 110.9(3) . . ?
C41 S41 C42 97.0(3) . . ?
S11 O11 Ni1 117.89(15) . . ?
S21 O21 Ni1 117.90(16) . . ?
S31 O31 Ni1 121.69(15) . . ?

loop_
_geom_bond_atom_site_label_1
_geom_bond_atom_site_label_2
_geom_bond_distance
_geom_bond_site_symmetry_2
_geom_bond_publ_flag
Ni1 O31 2.041(3) . ?
Ni1 O21 2.069(3) . ?
Ni1 O11 2.085(3) . ?
S11 O11 1.511(3) . ?
S11 C11 1.762(5) . ?
S11 C12 1.765(5) . ?
S21 O21 1.517(3) . ?
S21 C22 1.762(5) . ?
S21 C21 1.771(5) . ?
S31 O31 1.525(3) . ?
S31 C32 1.735(6) . ?
S31 C31 1.742(5) . ?
S41 O41 1.418(5) . ?
S41 C41 1.753(6) . ?
S41 C42 1.773(5) . ?

loop_
_cod_changelog_entry_id
_cod_changelog_entry_author
_cod_changelog_entry_date
_cod_changelog_entry_text
1 'Vaitkus, Antanas' 2022-05-06T19:40:00+03:00 'Updated bibliographic information.'
